data_1552838
loop_
_publ_author_name
'Na, Yinna'
'Dai, Shengyu'
'Chen, Changle'

_publ_section_title
;
 Direct Synthesis of Polar-Functionalized Linear Low-Density Polyethylene
 (LLDPE) and Low-Density Polyethylene (LDPE)
;
_journal_issue 11
_journal_name_full Macromolecules
_journal_page_first 4040
_journal_paper_doi 10.1021/acs.macromol.8b00467
_journal_volume 51
_journal_year 2018
_chemical_formula_sum 'C63 H55 Cl N2 Pd S4'
_chemical_formula_weight 1110.18
_space_group_IT_number 29
_space_group_name_Hall 'P 2c -2ac'
_space_group_name_H-M_alt 'P c a 21'
_symmetry_cell_setting orthorhombic
_symmetry_space_group_name_H-M 'P c a 21'
_atom_sites_solution_hydrogens geom
_atom_sites_solution_primary direct
_atom_sites_solution_secondary difmap
_audit_creation_method SHELXL-97
_cell_angle_alpha 90.00
_cell_angle_beta 90.00
_cell_angle_gamma 90.00
_cell_formula_units_Z 4
_cell_length_a 24.121(2)
_cell_length_b 9.6946(8)
_cell_length_c 25.198(3)
_cell_measurement_reflns_used 2109
_cell_measurement_temperature 298(2)
_cell_measurement_theta_max 25.111
_cell_measurement_theta_min 2.253
_cell_volume 5892.4(10)
_computing_cell_refinement 'Bruker SMART'
_computing_data_collection 'Bruker SMART'
_computing_data_reduction 'Bruker SHELXTL'
_computing_molecular_graphics 'Bruker SHELXTL'
_computing_publication_material 'Bruker SHELXTL'
_computing_structure_refinement 'SHELXL-97 (Sheldrick, 1997)'
_computing_structure_solution 'SHELXS-97 (Sheldrick, 1990)'
_diffrn_ambient_temperature 298(2)
_diffrn_measured_fraction_theta_full 0.992
_diffrn_measured_fraction_theta_max 0.992
_diffrn_measurement_device_type 'CCD area detector'
_diffrn_measurement_method 'phi and omega scans'
_diffrn_radiation_monochromator graphite
_diffrn_radiation_source 'fine-focus sealed tube'
_diffrn_radiation_type MoK\a
_diffrn_radiation_wavelength 0.71073
_diffrn_reflns_av_R_equivalents 0.0000
_diffrn_reflns_av_sigmaI/netI 0.1850
_diffrn_reflns_limit_h_max 28
_diffrn_reflns_limit_h_min 0
_diffrn_reflns_limit_k_max 11
_diffrn_reflns_limit_k_min 0
_diffrn_reflns_limit_l_max 25
_diffrn_reflns_limit_l_min -29
_diffrn_reflns_number 9103
_diffrn_reflns_theta_full 25.02
_diffrn_reflns_theta_max 25.02
_diffrn_reflns_theta_min 2.26
_exptl_absorpt_coefficient_mu 0.541
_exptl_absorpt_correction_T_max 0.9580
_exptl_absorpt_correction_T_min 0.8375
_exptl_absorpt_correction_type multi-scan
_exptl_absorpt_process_details sadabs
_exptl_crystal_colour colourless
_exptl_crystal_density_diffrn 1.251
_exptl_crystal_density_method 'not measured'
_exptl_crystal_description block
_exptl_crystal_F_000 2296
_exptl_crystal_size_max 0.34
_exptl_crystal_size_mid 0.15
_exptl_crystal_size_min 0.08
_refine_diff_density_max 1.189
_refine_diff_density_min -0.999
_refine_diff_density_rms 0.150
_refine_ls_abs_structure_details 'Flack H D (1983), Acta Cryst. A39, 876-881'
_refine_ls_abs_structure_Flack 0.29(10)
_refine_ls_extinction_method none
_refine_ls_goodness_of_fit_ref 1.031
_refine_ls_hydrogen_treatment mixed
_refine_ls_matrix_type full
_refine_ls_number_parameters 713
_refine_ls_number_reflns 9103
_refine_ls_number_restraints 1
_refine_ls_restrained_S_all 1.031
_refine_ls_R_factor_all 0.2274
_refine_ls_R_factor_gt 0.1399
_refine_ls_shift/su_max 0.001
_refine_ls_shift/su_mean 0.000
_refine_ls_structure_factor_coef Fsqd
_refine_ls_weighting_details 'calc w=1/[\s^2^(Fo^2^)+(0.1980P)^2^+0.0000P] where P=(Fo^2^+2Fc^2^)/3'
_refine_ls_weighting_scheme calc
_refine_ls_wR_factor_gt 0.3280
_refine_ls_wR_factor_ref 0.3758
_reflns_number_gt 4100
_reflns_number_total 9103
_reflns_threshold_expression >2sigma(I)
_cod_data_source_file ma8b00467_si_003.cif
_cod_data_source_block 151123a
_cod_depositor_comments
;
The following automatic conversions were performed:

data item '_symmetry_cell_setting' value 'Orthorhombic' was changed
to 'orthorhombic' in accordance with the
/home/data/users/saulius/crontab/automatic-downloads/current/ACS/lib/dictionaries/cif_core.dic
dictionary named 'cif_core.dic' version 2.4.2 last updated on
2011-04-26.

Automatic conversion script
Id: cif_fix_values 6909 2019-04-08 15:41:33Z antanas 
;
_cod_original_sg_symbol_H-M Pca2(1)
_cod_database_code 1552838

loop_
_symmetry_equiv_pos_as_xyz
'x, y, z'
'-x, -y, z+1/2'
'x+1/2, -y, z'
'-x+1/2, y, z+1/2'

loop_
_atom_site_label
_atom_site_type_symbol
_atom_site_fract_x
_atom_site_fract_y
_atom_site_fract_z
_atom_site_U_iso_or_equiv
_atom_site_adp_type
_atom_site_occupancy
_atom_site_symmetry_multiplicity
_atom_site_calc_flag
_atom_site_refinement_flags
_atom_site_disorder_assembly
_atom_site_disorder_group
Pd1 Pd 0.43615(10) 0.9159(2) 0.17118(9) 0.0485(7) Uani 0.815(8) 1 d P A 1
Cl1 Cl 0.3737(3) 1.1001(7) 0.1580(3) 0.079(3) Uani 0.815(8) 1 d P A 1
Pd1' Pd 0.4341(5) 0.5767(11) 0.1580(4) 0.049(4) Uani 0.185(8) 1 d P A 2
Cl1' Cl 0.3703(13) 0.391(4) 0.1527(13) 0.074(10) Uani 0.185(8) 1 d P A 2
S1 S 0.3941(4) 0.7905(12) 0.3403(5) 0.147(4) Uani 1 1 d . A .
S2 S 0.4092(3) 0.6836(10) 0.0041(4) 0.119(3) Uani 1 1 d . A .
S3 S 0.5692(5) 0.6969(16) -0.0421(5) 0.166(4) Uani 1 1 d . A .
S4 S 0.5614(5) 0.7718(13) 0.3793(5) 0.155(5) Uani 1 1 d . A .
N1 N 0.3798(5) 0.7437(18) 0.1703(10) 0.060(4) Uani 1 1 d . . .
N2 N 0.4938(5) 0.7453(19) 0.1651(10) 0.053(3) Uani 1 1 d . . .
C1 C 0.3185(6) 0.7476(18) 0.1645(12) 0.058(4) Uani 1 1 d . A .
C2 C 0.2892(9) 0.712(2) 0.2109(9) 0.066(6) Uani 1 1 d . . .
C3 C 0.2315(9) 0.719(2) 0.2082(9) 0.070(6) Uani 1 1 d . A .
H3 H 0.2111 0.6970 0.2385 0.084 Uiso 1 1 calc R . .
C4 C 0.2027(7) 0.756(2) 0.1620(13) 0.068(6) Uani 1 1 d . . .
C5 C 0.2337(9) 0.783(2) 0.1166(9) 0.069(6) Uani 1 1 d . A .
H5 H 0.2151 0.8038 0.0853 0.083 Uiso 1 1 calc R . .
C6 C 0.2918(9) 0.779(2) 0.1160(9) 0.062(6) Uani 1 1 d . . .
C7 C 0.1396(7) 0.759(3) 0.1596(11) 0.095(8) Uani 1 1 d . A .
H7A H 0.1270 0.8531 0.1618 0.143 Uiso 1 1 calc R . .
H7B H 0.1247 0.7075 0.1887 0.143 Uiso 1 1 calc R . .
H7C H 0.1274 0.7196 0.1267 0.143 Uiso 1 1 calc R . .
C8 C 0.3162(9) 0.675(2) 0.2648(9) 0.075(6) Uani 1 1 d . A .
H8 H 0.3481 0.6190 0.2539 0.090 Uiso 1 1 calc R . .
C9 C 0.3440(10) 0.797(3) 0.2927(10) 0.079(7) Uani 1 1 d . . .
C10 C 0.3297(11) 0.937(3) 0.2903(11) 0.092(8) Uani 1 1 d . A .
H10 H 0.3011 0.9686 0.2687 0.110 Uiso 1 1 calc R . .
C11 C 0.3608(13) 1.028(3) 0.3223(13) 0.118(10) Uani 1 1 d . . .
H11 H 0.3537 1.1219 0.3248 0.142 Uiso 1 1 calc R A .
C12 C 0.4034(12) 0.961(3) 0.3496(12) 0.113(10) Uani 1 1 d . A .
H12 H 0.4314 1.0030 0.3692 0.135 Uiso 1 1 calc R . .
C13 C 0.2862(10) 0.578(3) 0.3045(10) 0.082(7) Uani 1 1 d . . .
C14 C 0.2495(8) 0.631(2) 0.3437(8) 0.068(6) Uani 1 1 d . A .
H14 H 0.2450 0.7262 0.3467 0.082 Uiso 1 1 calc R . .
C15 C 0.2207(11) 0.546(3) 0.3773(11) 0.103(9) Uani 1 1 d . . .
H15 H 0.2002 0.5846 0.4048 0.123 Uiso 1 1 calc R A .
C16 C 0.2214(11) 0.405(4) 0.3711(12) 0.104(8) Uani 1 1 d . A .
H16 H 0.2011 0.3478 0.3935 0.125 Uiso 1 1 calc R . .
C17 C 0.2532(12) 0.352(3) 0.3307(12) 0.102(8) Uani 1 1 d . . .
H17 H 0.2527 0.2570 0.3246 0.123 Uiso 1 1 calc R A .
C18 C 0.2858(9) 0.434(3) 0.2989(9) 0.077(6) Uani 1 1 d . A .
H18 H 0.3080 0.3937 0.2731 0.093 Uiso 1 1 calc R . .
C19 C 0.3219(8) 0.810(2) 0.0639(9) 0.067(6) Uani 1 1 d . A .
H19 H 0.3544 0.8629 0.0751 0.080 Uiso 1 1 calc R . .
C20 C 0.3469(8) 0.683(3) 0.0365(9) 0.068(6) Uani 1 1 d . . .
C21 C 0.3249(10) 0.550(3) 0.0340(9) 0.078(7) Uani 1 1 d . A .
H21 H 0.2903 0.5273 0.0478 0.094 Uiso 1 1 calc R . .
C22 C 0.3594(11) 0.451(3) 0.0088(10) 0.087(7) Uani 1 1 d . . .
H22 H 0.3514 0.3574 0.0061 0.104 Uiso 1 1 calc R A .
C23 C 0.4067(10) 0.513(2) -0.0110(10) 0.083(7) Uani 1 1 d . A .
H23 H 0.4338 0.4671 -0.0304 0.099 Uiso 1 1 calc R . .
C24 C 0.2922(8) 0.908(3) 0.0248(8) 0.070(6) Uani 1 1 d . . .
C25 C 0.2892(9) 1.051(3) 0.0320(9) 0.076(7) Uani 1 1 d . A .
H25 H 0.3108 1.0910 0.0583 0.091 Uiso 1 1 calc R . .
C26 C 0.2555(9) 1.134(3) 0.0014(11) 0.091(7) Uani 1 1 d . . .
H26 H 0.2498 1.2257 0.0106 0.110 Uiso 1 1 calc R A .
C27 C 0.2302(10) 1.079(3) -0.0432(11) 0.099(8) Uani 1 1 d . A .
H27 H 0.2086 1.1347 -0.0649 0.119 Uiso 1 1 calc R . .
C28 C 0.2371(9) 0.941(3) -0.0555(10) 0.092(7) Uani 1 1 d . . .
H28 H 0.2234 0.9067 -0.0873 0.110 Uiso 1 1 calc R A .
C29 C 0.2642(8) 0.856(2) -0.0205(9) 0.074(6) Uani 1 1 d . A .
H29 H 0.2641 0.7613 -0.0268 0.088 Uiso 1 1 calc R . .
C30 C 0.5558(7) 0.766(2) 0.1673(16) 0.074(5) Uani 1 1 d . A .
C31 C 0.5845(11) 0.791(3) 0.1202(11) 0.079(7) Uani 1 1 d . . .
C32 C 0.6420(10) 0.811(3) 0.1228(11) 0.089(8) Uani 1 1 d . A .
H32 H 0.6617 0.8277 0.0918 0.107 Uiso 1 1 calc R . .
C33 C 0.6703(8) 0.805(2) 0.1710(14) 0.094(7) Uani 1 1 d . . .
C34 C 0.6395(11) 0.780(3) 0.2167(12) 0.089(9) Uani 1 1 d . A .
H34 H 0.6581 0.7760 0.2490 0.107 Uiso 1 1 calc R . .
C35 C 0.5818(12) 0.760(3) 0.2169(12) 0.084(9) Uani 1 1 d . . .
C36 C 0.7326(9) 0.826(3) 0.1743(15) 0.125(10) Uani 1 1 d . A .
H36A H 0.7437 0.8943 0.1488 0.187 Uiso 1 1 calc R . .
H36B H 0.7511 0.7407 0.1669 0.187 Uiso 1 1 calc R . .
H36C H 0.7423 0.8569 0.2093 0.187 Uiso 1 1 calc R . .
C37 C 0.5581(10) 0.801(3) 0.0647(11) 0.083(8) Uani 1 1 d . A .
H37 H 0.5204 0.7655 0.0695 0.099 Uiso 1 1 calc R . .
C38 C 0.5839(12) 0.705(4) 0.0235(12) 0.103(9) Uani 1 1 d . . .
C39 C 0.6269(11) 0.599(3) 0.0316(12) 0.102(8) Uani 1 1 d . A .
H39 H 0.6425 0.5793 0.0645 0.123 Uiso 1 1 calc R . .
C40 C 0.6420(14) 0.529(4) -0.0163(16) 0.135(11) Uani 1 1 d . . .
H40 H 0.6690 0.4601 -0.0171 0.162 Uiso 1 1 calc R A .
C41 C 0.6131(12) 0.571(4) -0.0618(15) 0.125(10) Uani 1 1 d . A .
H41 H 0.6173 0.5364 -0.0960 0.149 Uiso 1 1 calc R . .
C42 C 0.5501(10) 0.950(3) 0.0457(12) 0.095(8) Uani 1 1 d . . .
C43 C 0.4979(10) 1.017(3) 0.0438(9) 0.085(7) Uani 1 1 d . A .
H43 H 0.4658 0.9676 0.0516 0.102 Uiso 1 1 calc R . .
C44 C 0.4948(11) 1.155(4) 0.0304(11) 0.103(8) Uani 1 1 d . . .
H44 H 0.4608 1.2000 0.0328 0.123 Uiso 1 1 calc R A .
C45 C 0.5411(14) 1.230(3) 0.0134(12) 0.106(10) Uani 1 1 d . A .
H45 H 0.5403 1.3249 0.0092 0.127 Uiso 1 1 calc R . .
C46 C 0.5881(11) 1.153(3) 0.0033(12) 0.100(8) Uani 1 1 d . . .
H46 H 0.6165 1.1926 -0.0164 0.120 Uiso 1 1 calc R A .
C47 C 0.5946(12) 1.020(3) 0.0213(11) 0.097(9) Uani 1 1 d . A .
H47 H 0.6286 0.9760 0.0174 0.116 Uiso 1 1 calc R . .
C48 C 0.5519(11) 0.736(3) 0.2700(11) 0.083(9) Uani 1 1 d . A .
H48 H 0.5152 0.7731 0.2609 0.100 Uiso 1 1 calc R . .
C49 C 0.5660(12) 0.829(4) 0.3165(12) 0.105(9) Uani 1 1 d . . .
C50 C 0.5999(14) 0.951(4) 0.3162(13) 0.119(11) Uani 1 1 d . A .
H50 H 0.6083 1.0010 0.2856 0.143 Uiso 1 1 calc R . .
C51 C 0.6198(14) 0.989(4) 0.3686(15) 0.141(12) Uani 1 1 d . . .
H51 H 0.6421 1.0648 0.3758 0.169 Uiso 1 1 calc R A .
C52 C 0.6009(13) 0.895(4) 0.4070(15) 0.135(12) Uani 1 1 d . A .
H52 H 0.6092 0.9010 0.4430 0.162 Uiso 1 1 calc R . .
C53 C 0.5362(10) 0.588(3) 0.2826(10) 0.093(7) Uani 1 1 d . . .
C54 C 0.4843(10) 0.524(3) 0.2916(10) 0.089(7) Uani 1 1 d . A .
H54 H 0.4523 0.5769 0.2903 0.106 Uiso 1 1 calc R . .
C55 C 0.4799(14) 0.386(4) 0.3023(13) 0.122(11) Uani 1 1 d . . .
H55 H 0.4451 0.3474 0.3079 0.146 Uiso 1 1 calc R A .
C56 C 0.5261(15) 0.303(4) 0.3049(12) 0.118(10) Uani 1 1 d . A .
H56 H 0.5231 0.2093 0.3122 0.141 Uiso 1 1 calc R . .
C57 C 0.5770(12) 0.364(4) 0.2963(12) 0.109(9) Uani 1 1 d . . .
H57 H 0.6087 0.3091 0.2979 0.131 Uiso 1 1 calc R A .
C58 C 0.5823(12) 0.502(4) 0.2854(11) 0.107(9) Uani 1 1 d . A .
H58 H 0.6174 0.5390 0.2799 0.129 Uiso 1 1 calc R . .
C59 C 0.3840(11) 0.478(3) 0.1549(10) 0.058(7) Uani 0.815(8) 1 d P A 1
H59A H 0.3443 0.4820 0.1565 0.087 Uiso 0.815(8) 1 calc PR A 1
H59B H 0.3977 0.4235 0.1839 0.087 Uiso 0.815(8) 1 calc PR A 1
H59C H 0.3951 0.4366 0.1219 0.087 Uiso 0.815(8) 1 calc PR A 1
C60 C 0.4076(15) 0.622(4) 0.1585(13) 0.058(10) Uani 0.815(8) 1 d P A 1
C61 C 0.4695(13) 0.627(3) 0.1573(10) 0.065(8) Uani 0.815(8) 1 d P A 1
C62 C 0.5018(15) 0.498(3) 0.1439(14) 0.064(9) Uani 0.815(8) 1 d P A 1
H62A H 0.5167 0.5063 0.1088 0.096 Uiso 0.815(8) 1 calc PR A 1
H62B H 0.4777 0.4195 0.1456 0.096 Uiso 0.815(8) 1 calc PR A 1
H62C H 0.5315 0.4869 0.1689 0.096 Uiso 0.815(8) 1 calc PR A 1
C63 C 0.4941(8) 1.087(3) 0.1906(9) 0.050(7) Uani 0.815(8) 1 d P A 1
H63A H 0.5084 1.0743 0.2259 0.075 Uiso 0.815(8) 1 calc PR A 1
H63B H 0.4747 1.1734 0.1888 0.075 Uiso 0.815(8) 1 calc PR A 1
H63C H 0.5242 1.0873 0.1657 0.075 Uiso 0.815(8) 1 calc PR A 1
C59' C 0.378(4) 0.992(13) 0.196(5) 0.07(3) Uani 0.185(8) 1 d P A 2
H59D H 0.4028 1.0491 0.2160 0.106 Uiso 0.185(8) 1 calc PR A 2
H59E H 0.3457 0.9716 0.2166 0.106 Uiso 0.185(8) 1 calc PR A 2
H59F H 0.3670 1.0403 0.1641 0.106 Uiso 0.185(8) 1 calc PR A 2
C60' C 0.407(6) 0.860(15) 0.181(6) 0.07(4) Uani 0.185(8) 1 d P A 2
C61' C 0.468(6) 0.860(16) 0.178(6) 0.07(3) Uani 0.185(8) 1 d P A 2
C62' C 0.500(5) 0.989(15) 0.190(5) 0.07(4) Uani 0.185(8) 1 d P A 2
H62D H 0.4818 1.0662 0.1728 0.102 Uiso 0.185(8) 1 calc PR A 2
H62E H 0.5368 0.9807 0.1766 0.102 Uiso 0.185(8) 1 calc PR A 2
H62F H 0.5005 1.0044 0.2274 0.102 Uiso 0.185(8) 1 calc PR A 2
C63' C 0.494(5) 0.424(14) 0.143(6) 0.05(3) Uani 0.185(8) 1 d P A 2
H63D H 0.5207 0.4231 0.1715 0.075 Uiso 0.185(8) 1 calc PR A 2
H63E H 0.5124 0.4426 0.1103 0.075 Uiso 0.185(8) 1 calc PR A 2
H63F H 0.4763 0.3351 0.1413 0.075 Uiso 0.185(8) 1 calc PR A 2

loop_
_atom_site_aniso_label
_atom_site_aniso_U_11
_atom_site_aniso_U_22
_atom_site_aniso_U_33
_atom_site_aniso_U_23
_atom_site_aniso_U_13
_atom_site_aniso_U_12
Pd1 0.0435(13) 0.0437(10) 0.0584(10) 0.0000(14) -0.0116(14) -0.0072(10)
Cl1 0.065(3) 0.066(5) 0.106(8) -0.013(4) -0.007(4) 0.002(3)
Pd1' 0.044(7) 0.044(6) 0.058(8) 0.000(4) -0.012(6) -0.007(5)
Cl1' 0.071(18) 0.08(3) 0.08(2) 0.008(16) -0.021(14) -0.002(16)
S1 0.120(7) 0.165(9) 0.156(9) -0.008(7) -0.017(7) 0.002(6)
S2 0.100(5) 0.120(7) 0.137(7) -0.012(6) -0.008(5) 0.025(5)
S3 0.171(10) 0.185(11) 0.142(10) 0.009(9) 0.010(7) 0.009(9)
S4 0.153(9) 0.181(11) 0.131(9) 0.004(7) -0.023(7) -0.010(7)
N1 0.051(7) 0.066(9) 0.063(9) 0.006(11) -0.018(13) -0.008(8)
N2 0.033(6) 0.074(10) 0.052(9) 0.011(9) -0.002(10) -0.014(8)
C1 0.049(8) 0.067(11) 0.059(12) 0.004(9) -0.018(14) -0.005(8)
C2 0.056(13) 0.077(15) 0.066(15) 0.003(12) -0.011(11) -0.010(12)
C3 0.057(13) 0.086(17) 0.067(15) 0.000(12) -0.002(11) -0.006(12)
C4 0.044(8) 0.084(13) 0.076(17) 0.002(10) -0.021(14) -0.018(9)
C5 0.056(13) 0.087(17) 0.065(15) 0.002(11) -0.019(11) -0.011(12)
C6 0.051(12) 0.076(15) 0.058(14) -0.005(10) -0.014(10) 0.001(11)
C7 0.049(9) 0.137(19) 0.10(2) 0.016(14) -0.058(14) -0.008(11)
C8 0.067(13) 0.087(18) 0.071(15) 0.001(12) -0.007(11) -0.005(13)
C9 0.068(15) 0.09(2) 0.079(17) -0.001(14) -0.003(13) -0.014(14)
C10 0.079(16) 0.10(2) 0.09(2) -0.002(15) -0.015(14) -0.016(15)
C11 0.11(2) 0.13(3) 0.12(3) -0.010(19) -0.01(2) -0.01(2)
C12 0.094(19) 0.13(3) 0.11(2) -0.024(19) -0.015(17) -0.030(18)
C13 0.076(15) 0.09(2) 0.078(16) -0.004(14) -0.003(13) -0.016(14)
C14 0.057(11) 0.084(15) 0.063(14) 0.012(11) 0.010(10) -0.019(10)
C15 0.095(18) 0.12(3) 0.09(2) -0.006(17) -0.005(15) -0.003(17)
C16 0.101(19) 0.12(3) 0.09(2) 0.008(18) -0.009(16) -0.014(17)
C17 0.092(18) 0.12(2) 0.10(2) 0.000(17) 0.004(16) -0.007(17)
C18 0.077(14) 0.084(19) 0.071(15) 0.017(12) 0.000(12) -0.014(13)
C19 0.057(13) 0.078(17) 0.066(14) 0.000(12) -0.017(11) 0.000(12)
C20 0.061(13) 0.077(18) 0.067(14) -0.004(12) -0.015(11) 0.009(12)
C21 0.073(14) 0.09(2) 0.072(16) 0.007(12) -0.012(13) 0.016(14)
C22 0.085(16) 0.088(19) 0.088(18) 0.004(13) -0.027(14) 0.026(15)
C23 0.077(15) 0.085(18) 0.086(17) 0.013(13) -0.010(13) 0.031(13)
C24 0.055(11) 0.089(19) 0.065(13) 0.004(12) -0.015(10) 0.019(12)
C25 0.071(13) 0.10(2) 0.059(14) 0.003(12) -0.015(11) -0.002(13)
C26 0.080(15) 0.11(2) 0.09(2) -0.007(15) 0.000(15) 0.011(14)
C27 0.093(17) 0.11(2) 0.09(2) 0.005(18) -0.006(15) 0.014(17)
C28 0.089(16) 0.11(2) 0.074(16) -0.001(14) -0.003(13) 0.010(15)
C29 0.072(13) 0.086(16) 0.064(14) -0.004(11) -0.013(12) 0.008(12)
C30 0.053(9) 0.101(14) 0.068(12) 0.010(15) -0.009(17) -0.011(10)
C31 0.057(15) 0.11(2) 0.071(19) 0.018(14) -0.004(13) -0.008(13)
C32 0.065(16) 0.12(2) 0.078(19) 0.013(16) -0.002(14) -0.018(16)
C33 0.058(11) 0.14(2) 0.084(16) 0.02(2) -0.005(19) -0.018(11)
C34 0.063(16) 0.13(2) 0.077(18) 0.010(15) -0.006(15) -0.015(15)
C35 0.060(15) 0.11(2) 0.076(19) 0.011(14) -0.012(14) -0.013(13)
C36 0.088(15) 0.18(3) 0.11(2) 0.03(3) 0.04(2) -0.025(16)
C37 0.065(15) 0.11(2) 0.071(17) 0.014(16) -0.007(13) -0.005(15)
C38 0.090(18) 0.13(3) 0.09(2) 0.024(17) 0.004(15) -0.010(19)
C39 0.087(17) 0.13(2) 0.09(2) 0.010(17) 0.017(15) -0.005(17)
C40 0.12(2) 0.16(3) 0.13(3) 0.02(2) 0.02(2) -0.01(2)
C41 0.11(2) 0.15(3) 0.11(3) 0.00(2) 0.02(2) 0.00(2)
C42 0.071(16) 0.12(3) 0.09(2) 0.012(16) -0.001(14) -0.006(16)
C43 0.072(15) 0.10(2) 0.079(17) 0.021(14) -0.001(12) -0.001(14)
C44 0.088(18) 0.12(3) 0.10(2) 0.006(17) 0.001(15) -0.009(18)
C45 0.10(2) 0.13(3) 0.10(2) -0.001(16) 0.003(17) -0.006(19)
C46 0.072(16) 0.12(2) 0.11(2) 0.006(19) 0.000(15) -0.022(17)
C47 0.086(19) 0.12(3) 0.085(19) 0.018(16) -0.007(14) -0.008(17)
C48 0.061(14) 0.11(2) 0.075(17) 0.006(15) -0.012(12) -0.017(13)
C49 0.09(2) 0.14(3) 0.08(2) 0.005(18) -0.008(16) -0.01(2)
C50 0.12(2) 0.15(3) 0.09(2) 0.005(19) -0.021(19) -0.02(2)
C51 0.13(3) 0.17(4) 0.12(3) 0.00(2) -0.03(2) -0.03(3)
C52 0.13(3) 0.18(4) 0.11(3) 0.00(2) -0.02(2) -0.02(2)
C53 0.075(16) 0.12(2) 0.083(18) 0.000(16) -0.014(13) -0.011(17)
C54 0.068(15) 0.11(2) 0.087(18) 0.005(15) -0.006(12) -0.011(14)
C55 0.09(2) 0.16(3) 0.11(2) 0.00(2) -0.007(18) -0.01(2)
C56 0.11(2) 0.14(3) 0.11(2) -0.01(2) -0.01(2) -0.01(2)
C57 0.08(2) 0.14(3) 0.11(2) 0.007(19) 0.003(17) 0.001(18)
C58 0.09(2) 0.13(3) 0.10(2) 0.002(19) -0.007(16) -0.011(19)
C59 0.067(16) 0.057(19) 0.050(16) -0.002(13) -0.024(11) -0.004(14)
C60 0.050(16) 0.07(3) 0.05(2) 0.001(15) -0.012(16) -0.012(15)
C61 0.052(14) 0.08(2) 0.06(2) 0.011(14) -0.010(14) -0.006(17)
C62 0.052(18) 0.08(3) 0.058(15) 0.01(2) 0.000(13) 0.00(2)
C63 0.024(10) 0.062(17) 0.064(16) 0.014(15) -0.009(9) -0.023(13)
C59' 0.06(6) 0.08(10) 0.07(7) 0.00(7) -0.01(6) -0.01(6)
C60' 0.05(6) 0.08(9) 0.07(10) 0.00(7) -0.01(7) -0.01(7)
C61' 0.05(7) 0.08(9) 0.06(10) 0.01(7) -0.01(7) -0.01(7)
C62' 0.05(6) 0.09(10) 0.07(8) 0.00(7) -0.01(5) -0.01(7)
C63' 0.02(5) 0.06(10) 0.06(6) 0.01(8) -0.01(4) -0.02(7)

loop_
_atom_type_symbol
_atom_type_description
_atom_type_scat_dispersion_real
_atom_type_scat_dispersion_imag
_atom_type_scat_source
C C 0.0033 0.0016 'International Tables Vol C Tables 4.2.6.8 and 6.1.1.4'
H H 0.0000 0.0000 'International Tables Vol C Tables 4.2.6.8 and 6.1.1.4'
N N 0.0061 0.0033 'International Tables Vol C Tables 4.2.6.8 and 6.1.1.4'
S S 0.1246 0.1234 'International Tables Vol C Tables 4.2.6.8 and 6.1.1.4'
Cl Cl 0.1484 0.1585 'International Tables Vol C Tables 4.2.6.8 and 6.1.1.4'
Pd Pd -0.9988 1.0072 'International Tables Vol C Tables 4.2.6.8 and 6.1.1.4'

loop_
_geom_angle_atom_site_label_1
_geom_angle_atom_site_label_2
_geom_angle_atom_site_label_3
_geom_angle
N1 Pd1 N2 79.2(5)
N1 Pd1 C63 167.8(9)
N2 Pd1 C63 100.5(8)
N1 Pd1 Cl1 100.5(4)
N2 Pd1 Cl1 167.8(7)
C63 Pd1 Cl1 82.4(7)
C63' Pd1' N1 175(3)
C63' Pd1' N2 95(3)
N1 Pd1' N2 79.8(6)
C63' Pd1' Cl1' 84(3)
N1 Pd1' Cl1' 100.8(10)
N2 Pd1' Cl1' 178.3(11)
C12 S1 C9 98.9(16)
C23 S2 C20 94.3(14)
C41 S3 C38 100.9(19)
C49 S4 C52 96.6(19)
C60' N1 C60 122(5)
C60' N1 C1 119(5)
C60 N1 C1 118.8(19)
C60' N1 Pd1' 112(5)
C60 N1 Pd1' 10.0(13)
C1 N1 Pd1' 128.6(13)
C60' N1 Pd1 14(6)
C60 N1 Pd1 110.8(13)
C1 N1 Pd1 127.5(12)
Pd1' N1 Pd1 101.8(6)
C61 N2 C61' 125(5)
C61 N2 C30 125(2)
C61' N2 C30 110(5)
C61 N2 Pd1 113.3(14)
C61' N2 Pd1 15(6)
C30 N2 Pd1 122.0(13)
C61 N2 Pd1' 14.8(12)
C61' N2 Pd1' 110(5)
C30 N2 Pd1' 139.1(14)
Pd1 N2 Pd1' 98.9(5)
C2 C1 C6 122.8(14)
C2 C1 N1 114(2)
C6 C1 N1 123(2)
C3 C2 C1 117(2)
C3 C2 C8 118(2)
C1 C2 C8 125.1(18)
C2 C3 C4 123(2)
C2 C3 H3 118.5
C4 C3 H3 118.5
C5 C4 C3 117.8(15)
C5 C4 C7 120(2)
C3 C4 C7 122(2)
C4 C5 C6 123(2)
C4 C5 H5 118.6
C6 C5 H5 118.6
C5 C6 C1 117(2)
C5 C6 C19 118.5(19)
C1 C6 C19 124.7(18)
C4 C7 H7A 109.5
C4 C7 H7B 109.5
H7A C7 H7B 109.5
C4 C7 H7C 109.5
H7A C7 H7C 109.5
H7B C7 H7C 109.5
C9 C8 C13 112(2)
C9 C8 C2 114(2)
C13 C8 C2 120.7(18)
C9 C8 H8 102.3
C13 C8 H8 102.3
C2 C8 H8 102.3
C10 C9 C8 128(2)
C10 C9 S1 104.0(19)
C8 C9 S1 127(2)
C9 C10 C11 117(3)
C9 C10 H10 121.7
C11 C10 H10 121.7
C12 C11 C10 113(3)
C12 C11 H11 123.7
C10 C11 H11 123.7
C11 C12 S1 107(2)
C11 C12 H12 126.6
S1 C12 H12 126.6
C18 C13 C14 115(2)
C18 C13 C8 123(2)
C14 C13 C8 121(2)
C15 C14 C13 122(2)
C15 C14 H14 119.1
C13 C14 H14 119.1
C14 C15 C16 122(3)
C14 C15 H15 119.2
C16 C15 H15 119.2
C17 C16 C15 118(3)
C17 C16 H16 121.2
C15 C16 H16 121.2
C16 C17 C18 122(3)
C16 C17 H17 119.0
C18 C17 H17 119.0
C17 C18 C13 122(3)
C17 C18 H18 119.2
C13 C18 H18 119.2
C6 C19 C20 114.5(19)
C6 C19 C24 116.7(17)
C20 C19 C24 112.8(18)
C6 C19 H19 103.6
C20 C19 H19 103.6
C24 C19 H19 103.6
C21 C20 C19 128(2)
C21 C20 S2 108.2(17)
C19 C20 S2 124.0(19)
C20 C21 C22 115(2)
C20 C21 H21 122.5
C22 C21 H21 122.5
C23 C22 C21 111(2)
C23 C22 H22 124.7
C21 C22 H22 124.7
C22 C23 S2 111.8(19)
C22 C23 H23 124.1
S2 C23 H23 124.1
C25 C24 C29 115(2)
C25 C24 C19 123(2)
C29 C24 C19 121(2)
C26 C25 C24 123(2)
C26 C25 H25 118.7
C24 C25 H25 118.7
C25 C26 C27 119(3)
C25 C26 H26 120.5
C27 C26 H26 120.5
C28 C27 C26 120(3)
C28 C27 H27 119.9
C26 C27 H27 119.9
C29 C28 C27 120(3)
C29 C28 H28 120.1
C27 C28 H28 120.1
C28 C29 C24 122(2)
C28 C29 H29 119.1
C24 C29 H29 119.1
C31 C30 C35 123.1(15)
C31 C30 N2 119(3)
C35 C30 N2 118(3)
C30 C31 C32 118(3)
C30 C31 C37 125(2)
C32 C31 C37 116(2)
C33 C32 C31 121(2)
C33 C32 H32 119.3
C31 C32 H32 119.3
C34 C33 C32 117.8(17)
C34 C33 C36 120(3)
C32 C33 C36 122(3)
C33 C34 C35 124(3)
C33 C34 H34 118.1
C35 C34 H34 118.1
C30 C35 C34 116(3)
C30 C35 C48 125(2)
C34 C35 C48 119(3)
C33 C36 H36A 109.5
C33 C36 H36B 109.5
H36A C36 H36B 109.5
C33 C36 H36C 109.5
H36A C36 H36C 109.5
H36B C36 H36C 109.5
C38 C37 C42 114(2)
C38 C37 C31 115(2)
C42 C37 C31 113(2)
C38 C37 H37 104.5
C42 C37 H37 104.5
C31 C37 H37 104.5
C39 C38 C37 128(3)
C39 C38 S3 104(2)
C37 C38 S3 128(2)
C40 C39 C38 113(3)
C40 C39 H39 123.4
C38 C39 H39 123.4
C41 C40 C39 115(3)
C41 C40 H40 122.5
C39 C40 H40 122.5
C40 C41 S3 106(3)
C40 C41 H41 126.8
S3 C41 H41 126.8
C47 C42 C43 116(3)
C47 C42 C37 119(3)
C43 C42 C37 123(2)
C44 C43 C42 120(3)
C44 C43 H43 120.1
C42 C43 H43 120.1
C43 C44 C45 122(3)
C43 C44 H44 119.0
C45 C44 H44 119.0
C46 C45 C44 116(3)
C46 C45 H45 122.1
C44 C45 H45 122.1
C47 C46 C45 123(3)
C47 C46 H46 118.7
C45 C46 H46 118.7
C46 C47 C42 120(3)
C46 C47 H47 119.8
C42 C47 H47 119.8
C49 C48 C53 117(2)
C49 C48 C35 119(2)
C53 C48 C35 116(2)
C49 C48 H48 99.6
C53 C48 H48 99.6
C35 C48 H48 99.6
C50 C49 C48 128(3)
C50 C49 S4 108(2)
C48 C49 S4 121(2)
C49 C50 C51 113(3)
C49 C50 H50 123.6
C51 C50 H50 123.6
C52 C51 C50 111(3)
C52 C51 H51 124.4
C50 C51 H51 124.4
C51 C52 S4 111(3)
C51 C52 H52 124.5
S4 C52 H52 124.5
C58 C53 C54 116(3)
C58 C53 C48 112(2)
C54 C53 C48 132(3)
C55 C54 C53 122(3)
C55 C54 H54 119.0
C53 C54 H54 119.0
C54 C55 C56 121(3)
C54 C55 H55 119.5
C56 C55 H55 119.5
C55 C56 C57 118(4)
C55 C56 H56 121.1
C57 C56 H56 121.1
C58 C57 C56 122(3)
C58 C57 H57 119.0
C56 C57 H57 119.0
C57 C58 C53 121(3)
C57 C58 H58 119.4
C53 C58 H58 119.4
N1 C60 C61 118(2)
N1 C60 C59 128(3)
C61 C60 C59 114(3)
N2 C61 C60 118(2)
N2 C61 C62 122(3)
C60 C61 C62 120(3)
C60' C59' H59D 109.5
C60' C59' H59E 109.5
H59D C59' H59E 109.5
C60' C59' H59F 109.5
H59D C59' H59F 109.5
H59E C59' H59F 109.5
N1 C60' C61' 119(10)
N1 C60' C59' 123(10)
C61' C60' C59' 118(10)
N2 C61' C60' 119(10)
N2 C61' C62' 121(10)
C60' C61' C62' 120(10)
C61' C62' H62D 109.5
C61' C62' H62E 109.5
H62D C62' H62E 109.5
C61' C62' H62F 109.5
H62D C62' H62F 109.5
H62E C62' H62F 109.5
Pd1' C63' H63D 109.5
Pd1' C63' H63E 109.5
H63D C63' H63E 109.5
Pd1' C63' H63F 109.5
H63D C63' H63F 109.5
H63E C63' H63F 109.5

loop_
_geom_bond_atom_site_label_1
_geom_bond_atom_site_label_2
_geom_bond_distance
Pd1 N1 2.153(14)
Pd1 N2 2.166(17)
Pd1 C63 2.22(2)
Pd1 Cl1 2.359(7)
Pd1' C63' 2.10(16)
Pd1' N1 2.106(18)
Pd1' N2 2.185(18)
Pd1' Cl1' 2.37(4)
S1 C12 1.69(3)
S1 C9 1.70(3)
S2 C23 1.70(3)
S2 C20 1.71(2)
S3 C41 1.69(3)
S3 C38 1.69(3)
S4 C49 1.68(3)
S4 C52 1.68(4)
N1 C60' 1.33(16)
N1 C60 1.39(4)
N1 C1 1.487(19)
N2 C61 1.31(4)
N2 C61' 1.31(17)
N2 C30 1.511(19)
C1 C2 1.41(3)
C1 C6 1.41(3)
C2 C3 1.40(3)
C2 C8 1.55(3)
C3 C4 1.40(3)
C3 H3 0.9300
C4 C5 1.39(4)
C4 C7 1.52(2)
C5 C6 1.40(3)
C5 H5 0.9300
C6 C19 1.53(3)
C7 H7A 0.9600
C7 H7B 0.9600
C7 H7C 0.9600
C8 C9 1.53(4)
C8 C13 1.55(3)
C8 H8 0.9800
C9 C10 1.40(3)
C10 C11 1.41(4)
C10 H10 0.9300
C11 C12 1.40(4)
C11 H11 0.9300
C12 H12 0.9300
C13 C18 1.40(3)
C13 C14 1.42(3)
C14 C15 1.37(3)
C14 H14 0.9300
C15 C16 1.38(4)
C15 H15 0.9300
C16 C17 1.38(4)
C16 H16 0.9300
C17 C18 1.38(3)
C17 H17 0.9300
C18 H18 0.9300
C19 C20 1.53(3)
C19 C24 1.54(3)
C19 H19 0.9800
C20 C21 1.40(3)
C21 C22 1.42(3)
C21 H21 0.9300
C22 C23 1.38(3)
C22 H22 0.9300
C23 H23 0.9300
C24 C25 1.40(3)
C24 C29 1.42(3)
C25 C26 1.38(3)
C25 H25 0.9300
C26 C27 1.39(3)
C26 H26 0.9300
C27 C28 1.38(3)
C27 H27 0.9300
C28 C29 1.38(3)
C28 H28 0.9300
C29 H29 0.9300
C30 C31 1.39(4)
C30 C35 1.40(5)
C31 C32 1.40(3)
C31 C37 1.54(4)
C32 C33 1.39(4)
C32 H32 0.9300
C33 C34 1.39(4)
C33 C36 1.52(3)
C34 C35 1.41(3)
C34 H34 0.9300
C35 C48 1.54(4)
C36 H36A 0.9600
C36 H36B 0.9600
C36 H36C 0.9600
C37 C38 1.52(4)
C37 C42 1.54(4)
C37 H37 0.9800
C38 C39 1.48(4)
C39 C40 1.43(4)
C39 H39 0.9300
C40 C41 1.40(4)
C40 H40 0.9300
C41 H41 0.9300
C42 C47 1.41(4)
C42 C43 1.41(3)
C43 C44 1.39(4)
C43 H43 0.9300
C44 C45 1.40(4)
C44 H44 0.9300
C45 C46 1.38(4)
C45 H45 0.9300
C46 C47 1.37(4)
C46 H46 0.9300
C47 H47 0.9300
C48 C49 1.52(4)
C48 C53 1.52(4)
C48 H48 0.9800
C49 C50 1.44(4)
C50 C51 1.45(4)
C50 H50 0.9300
C51 C52 1.40(4)
C51 H51 0.9300
C52 H52 0.9300
C53 C58 1.39(4)
C53 C54 1.42(3)
C54 C55 1.37(4)
C54 H54 0.9300
C55 C56 1.38(4)
C55 H55 0.9300
C56 C57 1.38(4)
C56 H56 0.9300
C57 C58 1.38(4)
C57 H57 0.9300
C58 H58 0.9300
C59 C60 1.51(4)
C59 H59A 0.9600
C59 H59B 0.9600
C59 H59C 0.9600
C60 C61 1.49(4)
C61 C62 1.51(4)
C62 H62A 0.9600
C62 H62B 0.9600
C62 H62C 0.9600
C63 H63A 0.9600
C63 H63B 0.9600
C63 H63C 0.9600
C59' C60' 1.50(16)
C59' H59D 0.9600
C59' H59E 0.9600
C59' H59F 0.9600
C60' C61' 1.48(19)
C61' C62' 1.50(17)
C62' H62D 0.9600
C62' H62E 0.9600
C62' H62F 0.9600
C63' H63D 0.9600
C63' H63E 0.9600
C63' H63F 0.9600

loop_
_geom_torsion_atom_site_label_1
_geom_torsion_atom_site_label_2
_geom_torsion_atom_site_label_3
_geom_torsion_atom_site_label_4
_geom_torsion
C63' Pd1' N1 C60' -27(46)
N2 Pd1' N1 C60' -6(7)
Cl1' Pd1' N1 C60' 173(7)
C63' Pd1' N1 C60 138(47)
N2 Pd1' N1 C60 159(9)
Cl1' Pd1' N1 C60 -22(9)
C63' Pd1' N1 C1 147(45)
N2 Pd1' N1 C1 169(2)
Cl1' Pd1' N1 C1 -13(3)
C63' Pd1' N1 Pd1 -17(46)
N2 Pd1' N1 Pd1 4.5(11)
Cl1' Pd1' N1 Pd1 -177.2(10)
N2 Pd1 N1 C60' 134(21)
C63 Pd1 N1 C60' 44(21)
Cl1 Pd1 N1 C60' -59(21)
N2 Pd1 N1 C60 -9(2)
C63 Pd1 N1 C60 -99(5)
Cl1 Pd1 N1 C60 158.6(19)
N2 Pd1 N1 C1 -169(2)
C63 Pd1 N1 C1 101(4)
Cl1 Pd1 N1 C1 -2(2)
N2 Pd1 N1 Pd1' -4.5(11)
C63 Pd1 N1 Pd1' -94(4)
Cl1 Pd1 N1 Pd1' 163.1(8)
N1 Pd1 N2 C61 8(2)
C63 Pd1 N2 C61 175.4(19)
Cl1 Pd1 N2 C61 -82(3)
N1 Pd1 N2 C61' -135(22)
C63 Pd1 N2 C61' 32(22)
Cl1 Pd1 N2 C61' 135(22)
N1 Pd1 N2 C30 -175(2)
C63 Pd1 N2 C30 -7(2)
Cl1 Pd1 N2 C30 95(3)
N1 Pd1 N2 Pd1' 4.3(11)
C63 Pd1 N2 Pd1' 171.9(9)
Cl1 Pd1 N2 Pd1' -86(2)
C63' Pd1' N2 C61 6(6)
N1 Pd1' N2 C61 -172(5)
Cl1' Pd1' N2 C61 77(39)
C63' Pd1' N2 C61' -176(8)
N1 Pd1' N2 C61' 6(7)
Cl1' Pd1' N2 C61' -106(39)
C63' Pd1' N2 C30 -8(5)
N1 Pd1' N2 C30 174(3)
Cl1' Pd1' N2 C30 63(40)
C63' Pd1' N2 Pd1 174(4)
N1 Pd1' N2 Pd1 -4.4(11)
Cl1' Pd1' N2 Pd1 -116(39)
C60' N1 C1 C2 -96(8)
C60 N1 C1 C2 91(3)
Pd1' N1 C1 C2 89(3)
Pd1 N1 C1 C2 -110(2)
C60' N1 C1 C6 86(8)
C60 N1 C1 C6 -86(3)
Pd1' N1 C1 C6 -88(2)
Pd1 N1 C1 C6 73(3)
C6 C1 C2 C3 -5(4)
N1 C1 C2 C3 178(2)
C6 C1 C2 C8 179.1(19)
N1 C1 C2 C8 2(3)
C1 C2 C3 C4 1(4)
C8 C2 C3 C4 178(2)
C2 C3 C4 C5 3(4)
C2 C3 C4 C7 179(2)
C3 C4 C5 C6 -3(4)
C7 C4 C5 C6 -179(2)
C4 C5 C6 C1 -1(3)
C4 C5 C6 C19 -180(2)
C2 C1 C6 C5 4(3)
N1 C1 C6 C5 -178(2)
C2 C1 C6 C19 -176.4(19)
N1 C1 C6 C19 1(3)
C3 C2 C8 C9 -107(2)
C1 C2 C8 C9 70(3)
C3 C2 C8 C13 31(3)
C1 C2 C8 C13 -153(2)
C13 C8 C9 C10 -111(3)
C2 C8 C9 C10 30(3)
C13 C8 C9 S1 60(3)
C2 C8 C9 S1 -158.7(19)
C12 S1 C9 C10 -8(2)
C12 S1 C9 C8 179(2)
C8 C9 C10 C11 177(3)
S1 C9 C10 C11 4(3)
C9 C10 C11 C12 3(4)
C10 C11 C12 S1 -9(3)
C9 S1 C12 C11 10(2)
C9 C8 C13 C18 -142(2)
C2 C8 C13 C18 79(3)
C9 C8 C13 C14 49(3)
C2 C8 C13 C14 -90(3)
C18 C13 C14 C15 7(3)
C8 C13 C14 C15 177(2)
C13 C14 C15 C16 -7(4)
C14 C15 C16 C17 2(4)
C15 C16 C17 C18 3(4)
C16 C17 C18 C13 -3(4)
C14 C13 C18 C17 -2(3)
C8 C13 C18 C17 -172(2)
C5 C6 C19 C20 -106(2)
C1 C6 C19 C20 75(3)
C5 C6 C19 C24 29(3)
C1 C6 C19 C24 -150(2)
C6 C19 C20 C21 37(3)
C24 C19 C20 C21 -100(3)
C6 C19 C20 S2 -141.9(17)
C24 C19 C20 S2 81(2)
C23 S2 C20 C21 -0.9(17)
C23 S2 C20 C19 177.9(18)
C19 C20 C21 C22 -176(2)
S2 C20 C21 C22 3(2)
C20 C21 C22 C23 -4(3)
C21 C22 C23 S2 3(3)
C20 S2 C23 C22 -1.3(19)
C6 C19 C24 C25 76(3)
C20 C19 C24 C25 -149(2)
C6 C19 C24 C29 -102(2)
C20 C19 C24 C29 33(3)
C29 C24 C25 C26 8(3)
C19 C24 C25 C26 -170(2)
C24 C25 C26 C27 -10(3)
C25 C26 C27 C28 3(4)
C26 C27 C28 C29 7(4)
C27 C28 C29 C24 -9(4)
C25 C24 C29 C28 1(3)
C19 C24 C29 C28 179(2)
C61 N2 C30 C31 88(3)
C61' N2 C30 C31 -99(7)
Pd1 N2 C30 C31 -89(3)
Pd1' N2 C30 C31 92(3)
C61 N2 C30 C35 -92(3)
C61' N2 C30 C35 81(7)
Pd1 N2 C30 C35 91(2)
Pd1' N2 C30 C35 -88(4)
C35 C30 C31 C32 0(4)
N2 C30 C31 C32 180(3)
C35 C30 C31 C37 -180(3)
N2 C30 C31 C37 0(4)
C30 C31 C32 C33 0(5)
C37 C31 C32 C33 180(3)
C31 C32 C33 C34 0(4)
C31 C32 C33 C36 -180(3)
C32 C33 C34 C35 0(4)
C36 C33 C34 C35 180(3)
C31 C30 C35 C34 0(4)
N2 C30 C35 C34 180(2)
C31 C30 C35 C48 178(3)
N2 C30 C35 C48 -2(4)
C33 C34 C35 C30 0(4)
C33 C34 C35 C48 -178(2)
C30 C31 C37 C38 -126(3)
C32 C31 C37 C38 54(4)
C30 C31 C37 C42 101(3)
C32 C31 C37 C42 -79(3)
C42 C37 C38 C39 138(3)
C31 C37 C38 C39 6(4)
C42 C37 C38 S3 -42(3)
C31 C37 C38 S3 -175(2)
C41 S3 C38 C39 -1(2)
C41 S3 C38 C37 180(3)
C37 C38 C39 C40 -179(3)
S3 C38 C39 C40 1(3)
C38 C39 C40 C41 -1(4)
C39 C40 C41 S3 1(4)
C38 S3 C41 C40 0(3)
C38 C37 C42 C47 -49(3)
C31 C37 C42 C47 84(3)
C38 C37 C42 C43 121(3)
C31 C37 C42 C43 -106(3)
C47 C42 C43 C44 -15(4)
C37 C42 C43 C44 175(3)
C42 C43 C44 C45 6(4)
C43 C44 C45 C46 9(4)
C44 C45 C46 C47 -16(4)
C45 C46 C47 C42 8(4)
C43 C42 C47 C46 8(4)
C37 C42 C47 C46 179(3)
C30 C35 C48 C49 -133(3)
C34 C35 C48 C49 45(4)
C30 C35 C48 C53 80(3)
C34 C35 C48 C53 -102(3)
C53 C48 C49 C50 156(3)
C35 C48 C49 C50 8(5)
C53 C48 C49 S4 -3(4)
C35 C48 C49 S4 -150(2)
C52 S4 C49 C50 0(3)
C52 S4 C49 C48 162(3)
C48 C49 C50 C51 -161(3)
S4 C49 C50 C51 0(4)
C49 C50 C51 C52 0(4)
C50 C51 C52 S4 0(4)
C49 S4 C52 C51 0(3)
C49 C48 C53 C58 -87(3)
C35 C48 C53 C58 61(3)
C49 C48 C53 C54 92(3)
C35 C48 C53 C54 -119(3)
C58 C53 C54 C55 0(4)
C48 C53 C54 C55 180(3)
C53 C54 C55 C56 0(5)
C54 C55 C56 C57 0(5)
C55 C56 C57 C58 0(5)
C56 C57 C58 C53 0(5)
C54 C53 C58 C57 0(4)
C48 C53 C58 C57 -180(3)
C60' N1 C60 C61 -1(9)
C1 N1 C60 C61 172(2)
Pd1' N1 C60 C61 -17(7)
Pd1 N1 C60 C61 9(3)
C60' N1 C60 C59 169(7)
C1 N1 C60 C59 -19(4)
Pd1' N1 C60 C59 152(11)
Pd1 N1 C60 C59 179(2)
C61' N2 C61 C60 6(9)
C30 N2 C61 C60 178(3)
Pd1 N2 C61 C60 -5(3)
Pd1' N2 C61 C60 8(3)
C61' N2 C61 C62 -178(8)
C30 N2 C61 C62 -7(4)
Pd1 N2 C61 C62 171(2)
Pd1' N2 C61 C62 -176(7)
N1 C60 C61 N2 -3(4)
C59 C60 C61 N2 -174(2)
N1 C60 C61 C62 -179(3)
C59 C60 C61 C62 10(4)
C60 N1 C60' C61' 2(15)
C1 N1 C60' C61' -170(9)
Pd1' N1 C60' C61' 5(13)
Pd1 N1 C60' C61' -40(16)
C60 N1 C60' C59' -178(9)
C1 N1 C60' C59' 10(15)
Pd1' N1 C60' C59' -175(10)
Pd1 N1 C60' C59' 140(30)
C61 N2 C61' C60' -4(16)
C30 N2 C61' C60' -177(10)
Pd1 N2 C61' C60' 38(16)
Pd1' N2 C61' C60' -5(14)
C61 N2 C61' C62' 176(8)
C30 N2 C61' C62' 3(14)
Pd1 N2 C61' C62' -142(31)
Pd1' N2 C61' C62' 175(10)
N1 C60' C61' N2 0(18)
C59' C60' C61' N2 180(12)
N1 C60' C61' C62' -180(11)
C59' C60' C61' C62' 0(19)
